data_1526560
loop_
_publ_author_name
'Schoen, J.C.'
'Wevers, M.A.C.'
'Jansen, M.'

_publ_section_title
;
 Investigation of the possible ternary nitrides in the system (Li3 N)/(Na3
 N)
;
_journal_name_full 'Solid State Sciences'
_journal_page_first 449
_journal_page_last 456
_journal_volume 2
_journal_year 2000
_chemical_formula_sum 'Li2 N Na'
_chemical_name_systematic 'Li2 Na N'
_space_group_IT_number 139
_symmetry_space_group_name_Hall '-I 4 2'
_symmetry_space_group_name_H-M 'I 4/m m m'
_cell_angle_alpha 90
_cell_angle_beta 90
_cell_angle_gamma 90
_cell_formula_units_Z 2
_cell_length_a 3.653
_cell_length_b 3.653
_cell_length_c 5.337
_cell_volume 71.219
_citation_journal_id_ASTM SSSCFJ
_cod_data_source_file Schoen_SSSCFJ_2000_628.cif
_cod_data_source_block Li4N2Na2
_cod_depositor_comments
;

2023-04-19
Z value and formula fixed to values more according to usual
chemical conventions.                 miguel
;
_cod_original_formula_sum 'Li4 N2 Na2'
_cod_original_formula_units_Z 1
_cod_original_cell_volume 71.21912
_cod_database_code 1526560

loop_
_symmetry_equiv_pos_as_xyz
x,y,z
-y,x,z
-x,-y,z
y,-x,z
x,-y,-z
y,x,-z
-x,y,-z
-y,-x,-z
-x,-y,-z
y,-x,-z
x,y,-z
-y,x,-z
-x,y,z
-y,-x,z
x,-y,z
y,x,z
x+1/2,y+1/2,z+1/2
-y+1/2,x+1/2,z+1/2
-x+1/2,-y+1/2,z+1/2
y+1/2,-x+1/2,z+1/2
x+1/2,-y+1/2,-z+1/2
y+1/2,x+1/2,-z+1/2
-x+1/2,y+1/2,-z+1/2
-y+1/2,-x+1/2,-z+1/2
-x+1/2,-y+1/2,-z+1/2
y+1/2,-x+1/2,-z+1/2
x+1/2,y+1/2,-z+1/2
-y+1/2,x+1/2,-z+1/2
-x+1/2,y+1/2,z+1/2
-y+1/2,-x+1/2,z+1/2
x+1/2,-y+1/2,z+1/2
y+1/2,x+1/2,z+1/2

loop_
_atom_site_label
_atom_site_type_symbol
_atom_site_fract_x
_atom_site_fract_y
_atom_site_fract_z
_atom_site_occupancy
_atom_site_U_iso_or_equiv
N1 N-3 0.5 0.5 0 1 0.0
Na1 Na+1 0.5 0.5 0.5 1 0.0
Li1 Li+1 0.5 0 0.25 1 0.0
